data_7235662
loop_
_publ_author_name
'Saini, Mukesh Kumar'
'Gupta, Rakesh'
'Parbhakar, Swati'
'Kumar Mishra, Anil'
'Mathur, Rashi'
'Hussain, Firasat'

_publ_section_title
;
 Dimeric complexes of rare-earth substituted Keggin-type silicotungstates:
 syntheses, crystal structure and solid state properties
;
_journal_issue 48
_journal_name_full 'RSC Adv.'
_journal_page_first 25357
_journal_paper_doi 10.1039/C4RA02751E
_journal_volume 4
_journal_year 2014
_chemical_formula_moiety '0.5(C8 K16 Na8 O208 Si4 Tb4 W44), 6(O)'
_chemical_formula_sum 'C4 K8 Na4 O110 Si2 Tb2 W22'
_chemical_formula_weight 6631.27
_space_group_crystal_system monoclinic
_space_group_IT_number 14
_space_group_name_Hall '-P 2ybc'
_space_group_name_H-M_alt 'P 1 21/c 1'
_symmetry_Int_Tables_number 14
_audit_creation_date 2014-03-26
_audit_creation_method
;
Olex2 1.2
(compiled 2014.03.20 svn.r2914 for OlexSys, GUI svn.r4813)
;
_cell_angle_alpha 90
_cell_angle_beta 110.718(4)
_cell_angle_gamma 90
_cell_formula_units_Z 2
_cell_length_a 20.1394(8)
_cell_length_b 12.6367(4)
_cell_length_c 21.1096(8)
_cell_measurement_reflns_used 13022
_cell_measurement_temperature 149.9
_cell_measurement_theta_max 29.2504
_cell_measurement_theta_min 2.8883
_cell_volume 5024.9(3)
_computing_cell_refinement
;
CrysAlisPro, Agilent Technologies,
Version 1.171.34.49 (release 20-01-2011 CrysAlis171 .NET)
(compiled Jan 20 2011,15:58:25)
;
_computing_data_collection
;
CrysAlisPro, Agilent Technologies,
Version 1.171.34.49 (release 20-01-2011 CrysAlis171 .NET)
(compiled Jan 20 2011,15:58:25)
;
_computing_data_reduction
;
CrysAlisPro, Agilent Technologies,
Version 1.171.34.49 (release 20-01-2011 CrysAlis171 .NET)
(compiled Jan 20 2011,15:58:25)
;
_computing_molecular_graphics 'Olex2 (Dolomanov et al., 2009)'
_computing_publication_material 'Olex2 (Dolomanov et al., 2009)'
_computing_structure_refinement 'olex2.refine (Bourhis et al., 2013)'
_diffrn_ambient_temperature 149.9
_diffrn_detector_area_resol_mean 15.9853
_diffrn_measured_fraction_theta_full 0.9986
_diffrn_measured_fraction_theta_max 0.9986
_diffrn_measurement_device_type 'Xcalibur, Sapphire3'
_diffrn_measurement_method '\w scans'
_diffrn_orient_matrix_UB_11 -0.0243488000
_diffrn_orient_matrix_UB_12 -0.0422575000
_diffrn_orient_matrix_UB_13 -0.0037149000
_diffrn_orient_matrix_UB_21 -0.0221590000
_diffrn_orient_matrix_UB_22 0.0212350000
_diffrn_orient_matrix_UB_23 -0.0314308000
_diffrn_orient_matrix_UB_31 0.0183108000
_diffrn_orient_matrix_UB_32 -0.0301965000
_diffrn_orient_matrix_UB_33 -0.0169455000
_diffrn_radiation_monochromator graphite
_diffrn_radiation_type 'Mo K\a'
_diffrn_radiation_wavelength 0.71073
_diffrn_reflns_av_R_equivalents 0.0643
_diffrn_reflns_av_unetI/netI 0.0701
_diffrn_reflns_limit_h_max 24
_diffrn_reflns_limit_h_min -27
_diffrn_reflns_limit_k_max 17
_diffrn_reflns_limit_k_min -17
_diffrn_reflns_limit_l_max 27
_diffrn_reflns_limit_l_min -17
_diffrn_reflns_number 46304
_diffrn_reflns_theta_full 26.0220
_diffrn_reflns_theta_max 26.02
_diffrn_reflns_theta_min 2.89
_diffrn_source 'Enhance (Mo) X-ray Source'
_exptl_absorpt_coefficient_mu 26.949
_exptl_absorpt_correction_T_max 1.00000
_exptl_absorpt_correction_T_min 0.24046
_exptl_absorpt_correction_type multi-scan
_exptl_absorpt_process_details
;
CrysAlisPro, Agilent Technologies,
Version 1.171.34.49 (release 20-01-2011 CrysAlis171 .NET)
(compiled Jan 20 2011,15:58:25)
Empirical absorption correction using spherical harmonics,
 implemented in SCALE3 ABSPACK scaling algorithm.
;
_exptl_crystal_colour 'clear colourless'
_exptl_crystal_colour_lustre clear
_exptl_crystal_colour_primary colourless
_exptl_crystal_density_diffrn 4.3826
_exptl_crystal_F_000 5755.3295
_exptl_crystal_size_max 0.13
_exptl_crystal_size_mid 0.13
_exptl_crystal_size_min 0.05
_refine_diff_density_max 3.0118
_refine_diff_density_min -3.4985
_refine_diff_density_rms 0.6451
_refine_ls_d_res_high 0.8100
_refine_ls_d_res_low 7.0384
_refine_ls_goodness_of_fit_ref 1.0501
_refine_ls_hydrogen_treatment undef
_refine_ls_matrix_type full
_refine_ls_number_constraints 0
_refine_ls_number_parameters 389
_refine_ls_number_reflns 9884
_refine_ls_number_restraints 0
_refine_ls_restrained_S_all 1.0501
_refine_ls_R_factor_all 0.0524
_refine_ls_R_factor_gt 0.0407
_refine_ls_shift/su_max 0.0002
_refine_ls_shift/su_mean 0.0000
_refine_ls_structure_factor_coef Fsqd
_refine_ls_weighting_details 'w=1/[\s^2^(Fo^2^)+(0.0164P)^2^+61.2902P] where P=(Fo^2^+2Fc^2^)/3'
_refine_ls_weighting_scheme calc
_refine_ls_wR_factor_gt 0.0715
_refine_ls_wR_factor_ref 0.0754
_reflns_Friedel_coverage 0.0
_reflns_limit_h_max 23
_reflns_limit_h_min -24
_reflns_limit_k_max 15
_reflns_limit_k_min 0
_reflns_limit_l_max 26
_reflns_limit_l_min 0
_reflns_number_gt 8491
_reflns_number_total 9884
_reflns_threshold_expression I>=2u(I)
_cod_data_source_file c4ra02751e2.cif
_cod_data_source_block fhms-22-
_cod_database_code 7235662
_chemical_oxdiff_usercomment '03 OCT 2013'
_reflns_odcompleteness_completeness 99.81
_reflns_odcompleteness_iscentric 1
_reflns_odcompleteness_theta 26.32
_olex2_refinement_description
;
;

loop_
_space_group_symop_id
_space_group_symop_operation_xyz
1 x,y,z
2 -x,y+1/2,-z+1/2
3 -x,-y,-z
4 x,-y-1/2,z-1/2

loop_
_atom_site_label
_atom_site_type_symbol
_atom_site_fract_x
_atom_site_fract_y
_atom_site_fract_z
_atom_site_U_iso_or_equiv
_atom_site_adp_type
_atom_site_occupancy
C1 C -0.1349(8) 1.0811(11) 0.0711(7) 0.021(3) Uiso 1.000000
C2 C -0.0775(6) 1.0116(9) 0.0663(6) 0.006(2) Uiso 1.000000
Tb1 Tb 0.04561(3) 0.88795(5) 0.07308(3) 0.00776(13) Uani 1.000000
Na1 Na 0.4527(4) 0.9447(5) -0.0124(3) 0.0427(17) Uiso 1.000000
Na2 Na 0.4061(3) 1.2549(4) 0.5211(3) 0.0245(13) Uiso 1.000000
O1 O 0.4943(5) 0.8710(7) 0.4325(4) 0.015(2) Uiso 1.000000
O2 O 0.4247(4) 0.5759(7) 0.2247(4) 0.0113(19) Uiso 1.000000
O3 O 0.2911(5) 0.5635(7) 0.4092(4) 0.013(2) Uiso 1.000000
O4 O 0.4421(4) 0.7467(6) 0.3173(4) 0.0104(19) Uiso 1.000000
O5 O 0.3487(4) 0.5968(6) 0.3098(4) 0.0105(19) Uiso 1.000000
O6 O 0.3761(5) 0.7389(7) 0.4086(4) 0.0123(19) Uiso 1.000000
O7 O 0.4178(4) 0.9538(6) 0.3042(4) 0.0076(18) Uiso 1.000000
O8 O 0.3831(4) 0.7884(6) 0.1870(4) 0.0083(18) Uiso 1.000000
O9 O 0.2861(4) 0.6470(6) 0.1778(4) 0.0092(19) Uiso 1.000000
O10 O 0.2078(4) 0.6351(6) 0.2826(4) 0.0105(19) Uiso 1.000000
O11 O 0.2377(4) 0.7713(6) 0.3810(4) 0.0089(18) Uiso 1.000000
O12 O 0.3522(4) 0.9442(7) 0.3923(4) 0.0114(19) Uiso 1.000000
O13 O 0.3097(4) 0.7926(6) 0.2848(4) 0.0076(18) Uiso 1.000000
O14 O 0.1175(5) 0.8414(7) 0.4074(4) 0.016(2) Uiso 1.000000
O15 O 0.2298(4) 0.9720(7) 0.4090(4) 0.0115(19) Uiso 1.000000
O16 O 0.3237(5) 1.1446(7) 0.4362(4) 0.015(2) Uiso 1.000000
O17 O 0.3278(4) 1.1000(6) 0.3067(4) 0.0104(19) Uiso 1.000000
O18 O 0.4439(5) 1.1628(7) 0.2719(4) 0.014(2) Uiso 1.000000
O19 O 0.4027(4) 0.9938(6) 0.1783(4) 0.0107(19) Uiso 1.000000
O20 O 0.3791(4) 0.8675(7) 0.0635(4) 0.0111(19) Uiso 1.000000
O21 O 0.2602(4) 0.7990(6) 0.0897(4) 0.0093(19) Uiso 1.000000
O22 O 0.2044(5) 0.6012(7) 0.0454(4) 0.014(2) Uiso 1.000000
O23 O 0.1454(4) 0.6098(6) 0.1466(4) 0.0069(18) Uiso 1.000000
O24 O 0.0658(4) 0.5778(6) 0.2286(4) 0.0104(19) Uiso 1.000000
O25 O 0.1164(4) 0.7819(6) 0.2816(4) 0.0068(18) Uiso 1.000000
O26 O 0.2143(4) 0.9415(6) 0.2819(4) 0.0068(18) Uiso 1.000000
O27 O 0.2830(4) 0.9481(6) 0.1949(4) 0.0059(18) Uiso 1.000000
O28 O 0.1858(4) 0.7971(6) 0.1836(4) 0.0050(17) Uiso 1.000000
O29 O 0.1038(4) 0.9884(6) 0.3083(4) 0.0083(18) Uiso 1.000000
O30 O 0.2035(4) 1.1319(7) 0.3223(4) 0.0111(19) Uiso 1.000000
O31 O 0.3088(4) 1.1448(6) 0.1776(4) 0.0098(19) Uiso 1.000000
O32 O 0.2785(4) 1.0077(6) 0.0772(4) 0.0101(19) Uiso 1.000000
O33 O 0.1159(4) 0.7586(6) 0.0488(4) 0.0099(19) Uiso 1.000000
O34 O 0.0430(4) 0.7524(6) 0.1483(4) 0.0075(18) Uiso 1.000000
O35 O 0.1469(5) 0.9821(7) 0.0861(4) 0.0122(19) Uiso 1.000000
O36 O 0.0767(4) 0.9806(6) 0.1749(4) 0.0090(18) Uiso 1.000000
O37 O 0.1841(4) 1.1165(7) 0.1902(4) 0.0107(19) Uiso 1.000000
O38 O 0.0674(4) 1.1768(7) 0.2295(4) 0.0105(19) Uiso 1.000000
O39 O 0.1871(5) 1.1809(7) 0.0608(4) 0.013(2) Uiso 1.000000
O40 O 0.0335(5) 0.9566(7) -0.0381(4) 0.0127(19) Uiso 1.000000
O41 O -0.0423(5) 0.7789(7) -0.0041(4) 0.015(2) Uiso 1.000000
O42 O -0.0681(5) 0.9196(7) 0.0922(4) 0.0121(19) Uiso 1.000000
O43 O -0.1747(5) 0.8968(8) 0.1809(5) 0.026(2) Uiso 1.000000
O44 O 0.4575(6) 0.9037(9) 0.5858(6) 0.041(3) Uiso 1.000000
O45 O 0.3923(5) 0.3844(8) 0.3206(5) 0.024(2) Uiso 1.000000
O46 O 0.0781(6) 1.3699(8) -0.1002(5) 0.033(3) Uiso 1.000000
O47 O 0.4677(8) 1.2904(11) 0.4434(7) 0.065(4) Uiso 1.000000
O48 O 0.3139(5) 1.3783(7) 0.4819(4) 0.018(2) Uiso 1.000000
O49 O 0.4721(6) 1.4037(8) 0.5941(5) 0.029(3) Uiso 1.000000
O50 O 0.3677(6) 1.1982(8) 0.6129(5) 0.033(3) Uiso 1.000000
O51 O 0.2321(5) 0.3874(7) 0.0340(5) 0.022(2) Uiso 1.000000
O52 O 0.1628(6) 0.3986(9) 0.1309(5) 0.035(3) Uiso 1.000000
O53 O -0.0310(6) 0.6912(9) -0.1178(5) 0.037(3) Uiso 1.000000
O54 O 0.2558(5) 1.3169(8) 0.2499(5) 0.026(2) Uiso 1.000000
O55 O 0.0537(4) 0.9625(6) 0.4799(4) 0.0067(18) Uiso 1.000000
Si1 Si 0.24678(19) 0.8691(3) 0.23516(18) 0.0106(7) Uani 1.000000
K1 K -0.02774(15) 0.8805(2) 0.23112(15) 0.0170(6) Uani 1.000000
K2 K 0.32567(16) 0.8382(2) 0.50831(15) 0.0201(7) Uani 1.000000
K3 K 0.47140(16) 0.3669(2) 0.23795(16) 0.0180(7) Uani 1.000000
K4 K 0.19019(18) 1.2371(3) -0.06853(16) 0.0268(8) Uani 1.000000
W1 W 0.41355(3) 0.84876(4) 0.36930(3) 0.00805(11) Uani 1.000000
W2 W 0.37121(3) 0.67004(4) 0.24029(3) 0.00852(11) Uani 1.000000
W3 W 0.28886(3) 0.66301(4) 0.35304(3) 0.00854(11) Uani 1.000000
W4 W 0.16213(3) 0.87209(4) 0.35413(2) 0.00753(11) Uani 1.000000
W5 W 0.28462(3) 1.05931(4) 0.37040(2) 0.00825(11) Uani 1.000000
W6 W 0.37681(3) 1.07150(4) 0.24649(2) 0.00745(11) Uani 1.000000
W7 W 0.33858(3) 0.89216(4) 0.12149(2) 0.00740(11) Uani 1.000000
W8 W 0.19385(3) 0.69600(4) 0.09964(2) 0.00754(11) Uani 1.000000
W9 W 0.11272(3) 0.68045(4) 0.21042(2) 0.00737(11) Uani 1.000000
W10 W 0.21601(3) 1.07613(4) 0.11752(2) 0.00745(11) Uani 1.000000
W11 W 0.12535(3) 1.07030(4) 0.23894(2) 0.00768(11) Uani 1.000000

loop_
_atom_site_aniso_label
_atom_site_aniso_U_11
_atom_site_aniso_U_22
_atom_site_aniso_U_33
_atom_site_aniso_U_12
_atom_site_aniso_U_13
_atom_site_aniso_U_23
Tb1 0.0058(3) 0.0086(3) 0.0087(3) -0.0001(2) 0.0024(2) 0.0010(2)
Si1 0.012(2) 0.0080(17) 0.0130(19) 0.0008(15) 0.0059(15) -0.0005(15)
K1 0.0123(16) 0.0201(16) 0.0175(16) 0.0016(12) 0.0040(12) 0.0019(13)
K2 0.0186(17) 0.0259(17) 0.0137(16) 0.0013(13) 0.0033(13) 0.0039(13)
K3 0.0147(16) 0.0130(15) 0.0300(18) 0.0007(12) 0.0123(14) 0.0025(13)
K4 0.027(2) 0.0278(18) 0.0258(18) -0.0039(15) 0.0097(15) 0.0045(15)
W1 0.0057(3) 0.0083(2) 0.0090(3) -0.00012(19) 0.0013(2) 0.0009(2)
W2 0.0067(3) 0.0073(2) 0.0112(3) 0.00117(19) 0.0027(2) 0.0008(2)
W3 0.0073(3) 0.0080(3) 0.0098(3) 0.0004(2) 0.0023(2) 0.0023(2)
W4 0.0067(3) 0.0091(2) 0.0072(3) -0.0002(2) 0.0030(2) 0.0004(2)
W5 0.0079(3) 0.0088(3) 0.0085(3) -0.0010(2) 0.0034(2) -0.0020(2)
W6 0.0062(3) 0.0063(2) 0.0099(3) -0.00099(19) 0.0029(2) 0.0005(2)
W7 0.0076(3) 0.0067(2) 0.0088(3) -0.00024(19) 0.0040(2) 0.0000(2)
W8 0.0073(3) 0.0071(2) 0.0079(3) 0.0004(2) 0.0024(2) -0.0011(2)
W9 0.0064(3) 0.0068(2) 0.0084(3) -0.00068(19) 0.0019(2) 0.0013(2)
W10 0.0062(3) 0.0074(2) 0.0083(3) -0.00021(19) 0.0020(2) 0.0017(2)
W11 0.0066(3) 0.0079(2) 0.0084(3) 0.00091(19) 0.0025(2) 0.0001(2)

loop_
_atom_type_symbol
_atom_type_scat_dispersion_real
_atom_type_scat_dispersion_imag
_atom_type_scat_Cromer_Mann_a1
_atom_type_scat_Cromer_Mann_a2
_atom_type_scat_Cromer_Mann_a3
_atom_type_scat_Cromer_Mann_a4
_atom_type_scat_Cromer_Mann_b1
_atom_type_scat_Cromer_Mann_b2
_atom_type_scat_Cromer_Mann_b3
_atom_type_scat_Cromer_Mann_b4
_atom_type_scat_Cromer_Mann_c
_atom_type_scat_source
_atom_type_scat_dispersion_source
C 0.00347 0.00161 2.31000 1.02000 1.58860 0.86500 20.84390 10.20750 0.56870 51.65120 0.215599998832 'International Tables Volume C Table 6.1.1.4 (pp. 500-502)' 'Henke, Gullikson and Davis, At. Data and Nucl. Data Tables, 1993, 54, 2'
Na 0.03665 0.02467 4.76260 3.17360 1.26740 1.11280 3.28500 8.84220 0.31360 129.42400 0.675999999046 'International Tables Volume C Table 6.1.1.4 (pp. 500-502)' 'Henke, Gullikson and Davis, At. Data and Nucl. Data Tables, 1993, 54, 2'
K 0.21174 0.26561 8.21860 7.43980 1.05190 0.86590 12.79490 0.77480 213.18700 41.68410 1.42279994488 'International Tables Volume C Table 6.1.1.4 (pp. 500-502)' 'Henke, Gullikson and Davis, At. Data and Nucl. Data Tables, 1993, 54, 2'
O 0.01158 0.00611 3.04850 2.28680 1.54630 0.86700 13.27710 5.70110 0.32390 32.90890 0.250800013542 'International Tables Volume C Table 6.1.1.4 (pp. 500-502)' 'Henke, Gullikson and Davis, At. Data and Nucl. Data Tables, 1993, 54, 2'
Si 0.08192 0.07060 6.29150 3.03530 1.98910 1.54100 2.43860 32.33370 0.67850 81.69370 1.14069998264 'International Tables Volume C Table 6.1.1.4 (pp. 500-502)' 'Henke, Gullikson and Davis, At. Data and Nucl. Data Tables, 1993, 54, 2'
W -0.66836 6.76498 29.08180 15.43000 14.43270 5.11982 1.72029 9.22590 0.32170 57.05600 9.88749980927 'International Tables Volume C Table 6.1.1.4 (pp. 500-502)' 'Henke, Gullikson and Davis, At. Data and Nucl. Data Tables, 1993, 54, 2'
Tb -0.07738 4.17970 25.89760 18.21850 14.31670 2.95354 2.24256 0.19614 12.66480 115.36200 3.5832400322 'International Tables Volume C Table 6.1.1.4 (pp. 500-502)' 'Henke, Gullikson and Davis, At. Data and Nucl. Data Tables, 1993, 54, 2'

loop_
_geom_angle_atom_site_label_1
_geom_angle_atom_site_label_2
_geom_angle_atom_site_label_3
_geom_angle
_geom_angle_site_symmetry_1
_geom_angle_site_symmetry_3
Tb1 C2 C1 172.7(9) . .
O40 C2 C1 121.6(11) 3_575 .
O40 C2 Tb1 58.4(6) 3_575 .
O42 C2 C1 120.9(11) . .
O42 C2 Tb1 59.3(6) . .
O42 C2 O40 117.5(10) . 3_575
O33 Tb1 C2 160.6(3) . .
O34 Tb1 C2 101.8(3) . .
O34 Tb1 O33 78.3(3) . .
O35 Tb1 C2 115.9(3) . .
O35 Tb1 O33 78.9(3) . .
O35 Tb1 O34 121.9(3) . .
O36 Tb1 C2 73.7(3) . .
O36 Tb1 O33 124.6(3) . .
O36 Tb1 O34 78.8(3) . .
O36 Tb1 O35 72.0(3) . .
O40 Tb1 C2 26.5(3) 3_575 .
O40 Tb1 C2 88.2(3) . .
O40 Tb1 O33 150.2(3) 3_575 .
O40 Tb1 O33 84.2(3) . .
O40 Tb1 O34 128.0(3) 3_575 .
O40 Tb1 O34 153.4(3) . .
O40 Tb1 O35 94.3(3) 3_575 .
O40 Tb1 O35 73.3(3) . .
O40 Tb1 O36 79.1(3) 3_575 .
O40 Tb1 O36 127.8(3) . .
O41 Tb1 C2 82.0(3) . .
O41 Tb1 O33 78.8(3) . .
O41 Tb1 O34 81.4(3) . .
O41 Tb1 O35 143.0(3) . .
O41 Tb1 O36 144.6(3) . .
O41 Tb1 O40 75.5(3) . .
O41 Tb1 O40 90.6(3) . 3_575
O42 Tb1 C2 26.0(3) . .
O42 Tb1 O33 144.1(3) . .
O42 Tb1 O34 76.5(3) . .
O42 Tb1 O35 136.6(3) . .
O42 Tb1 O36 74.5(3) . .
O42 Tb1 O40 108.3(3) . .
O42 Tb1 O40 52.4(3) . 3_575
O42 Tb1 O41 72.5(3) . .
O47 Na1 O20 76.1(4) 2_645 .
O49 Na1 O20 148.0(4) 2_645 .
O49 Na1 O47 80.9(4) 2_645 2_645
O16 Na2 O1 99.8(4) . 3_676
O47 Na2 O1 81.3(4) . 3_676
O47 Na2 O16 89.2(4) . .
O48 Na2 O1 177.4(4) . 3_676
O48 Na2 O16 82.6(4) . .
O48 Na2 O47 99.7(4) . .
O49 Na2 O1 93.4(4) . 3_676
O49 Na2 O16 166.3(4) . .
O49 Na2 O47 89.4(4) . .
O49 Na2 O48 84.2(4) . .
O50 Na2 O1 86.4(4) . 3_676
O50 Na2 O16 95.3(4) . .
O50 Na2 O47 167.5(5) . .
O50 Na2 O48 92.4(4) . .
O50 Na2 O49 88.8(4) . .
W1 O1 Na2 127.8(5) . 3_676
W2 O2 K3 148.5(4) . .
W1 O4 K3 103.1(3) . 2_655
W2 O4 K3 106.8(3) . 2_655
W2 O4 W1 121.5(4) . .
W3 O5 W2 120.3(4) . .
W1 O6 K2 107.0(3) . .
W3 O6 K2 99.9(3) . .
W3 O6 W1 120.0(4) . .
W1 O7 K3 101.0(3) . 2_655
W6 O7 K3 107.7(3) . 2_655
W6 O7 W1 150.2(5) . .
W2 O8 K3 104.5(3) . 2_655
W7 O8 K3 106.4(3) . 2_655
W7 O8 W2 146.9(5) . .
W8 O9 W2 152.8(5) . .
W9 O10 W3 152.1(5) . .
W3 O11 K2 106.6(3) . .
W4 O11 K2 104.7(3) . .
W4 O11 W3 147.0(4) . .
W1 O12 K2 104.1(3) . .
W5 O12 K2 102.6(3) . .
W5 O12 W1 151.5(5) . .
W1 O13 Si1 126.2(4) . .
W2 O13 Si1 121.6(4) . .
W2 O13 W1 92.8(3) . .
W3 O13 Si1 123.0(4) . .
W3 O13 W1 92.9(3) . .
W3 O13 W2 91.1(3) . .
W4 O15 K2 101.9(3) . .
W5 O15 K2 108.0(3) . .
W5 O15 W4 120.7(4) . .
K4 O16 Na2 96.2(3) 4_586 .
W5 O16 Na2 164.8(5) . .
W5 O16 K4 97.8(4) . 4_586
W6 O17 W5 153.2(5) . .
W6 O18 K3 138.6(4) . 1_565
W6 O19 K3 102.9(3) . 2_655
W7 O19 K3 104.7(3) . 2_655
W7 O19 W6 120.0(4) . .
K2 O20 Na1 106.7(3) 4_575 .
W7 O20 Na1 148.0(5) . .
W7 O20 K2 104.3(4) . 4_575
W7 O21 K2 94.7(3) . 4_575
W8 O21 K2 97.6(3) . 4_575
W8 O21 W7 154.7(5) . .
W8 O22 K2 107.9(4) . 4_575
W9 O23 W8 117.0(4) . .
W9 O24 K1 163.3(4) . 2_545
W4 O25 K1 100.0(3) . .
W9 O25 K1 103.4(3) . .
W9 O25 W4 154.5(5) . .
W4 O26 Si1 123.8(4) . .
W5 O26 Si1 123.9(4) . .
W5 O26 W4 90.1(3) . .
W11 O26 Si1 124.4(4) . .
W11 O26 W4 93.2(3) . .
W11 O26 W5 91.7(3) . .
W6 O27 Si1 125.8(4) . .
W7 O27 Si1 124.7(4) . .
W7 O27 W6 90.7(3) . .
W10 O27 Si1 121.8(4) . .
W10 O27 W6 92.0(3) . .
W10 O27 W7 92.3(3) . .
W8 O28 Si1 127.5(4) . .
W9 O28 Si1 126.9(4) . .
W9 O28 W8 93.5(3) . .
W4 O29 K1 101.4(3) . .
W11 O29 K1 103.1(3) . .
W11 O29 W4 121.6(4) . .
W5 O30 K4 99.1(3) . 4_586
W11 O30 K4 129.3(4) . 4_586
W11 O30 W5 123.2(4) . .
W10 O31 W6 122.2(4) . .
W10 O32 W7 121.2(4) . .
W8 O33 Tb1 131.7(4) . .
K1 O34 Tb1 97.3(3) . .
W9 O34 Tb1 131.7(4) . .
W9 O34 K1 104.5(3) . .
W10 O35 Tb1 160.3(5) . .
K1 O36 Tb1 98.9(3) . .
W11 O36 Tb1 157.2(4) . .
W11 O36 K1 103.9(3) . .
W11 O37 W10 142.2(5) . .
W11 O38 K1 153.1(4) . 2
W10 O39 K4 137.3(4) . .
Tb1 O40 C2 134.8(8) . 3_575
Tb1 O40 C2 95.1(7) 3_575 3_575
Tb1 O42 C2 94.7(7) . .
K1 O42 C2 123.9(7) . .
K1 O42 Tb1 101.5(3) . .
K4 O42 C2 122.3(7) 3_575 .
K4 O42 Tb1 127.0(3) 3_575 .
K4 O42 K1 88.6(2) 3_575 .
K4 O43 K1 93.5(3) 3_575 .
Na2 O47 Na1 97.0(5) . 2_655
K4 O48 Na2 106.2(4) 4_586 .
Na2 O49 Na1 92.7(4) . 2_655
K3 O50 Na2 119.2(4) 4_576 .
O26 Si1 O13 109.0(4) . .
O27 Si1 O13 107.8(4) . .
O27 Si1 O26 108.5(4) . .
O28 Si1 O13 109.4(4) . .
O28 Si1 O26 110.6(4) . .
O28 Si1 O27 111.5(4) . .
O25 K1 O24 126.4(3) . 2
O29 K1 O24 73.1(2) . 2
O29 K1 O25 54.4(2) . .
O34 K1 O24 149.8(2) . 2
O34 K1 O25 52.9(2) . .
O34 K1 O29 93.0(2) . .
O36 K1 O24 92.8(2) . 2
O36 K1 O25 66.0(2) . .
O36 K1 O29 53.4(2) . .
O36 K1 O34 58.2(2) . .
O38 K1 O24 124.4(2) 2_545 2
O38 K1 O25 81.9(2) 2_545 .
O38 K1 O29 122.9(2) 2_545 .
O38 K1 O34 85.8(2) 2_545 .
O38 K1 O36 141.4(2) 2_545 .
O42 K1 O24 98.7(3) . 2
O42 K1 O25 109.5(2) . .
O42 K1 O29 111.9(2) . .
O42 K1 O34 61.2(2) . .
O42 K1 O36 60.0(2) . .
O42 K1 O38 116.7(3) . 2_545
O43 K1 O24 71.5(3) . 2
O43 K1 O25 159.6(3) . .
O43 K1 O29 144.6(3) . .
O43 K1 O34 117.9(3) . .
O43 K1 O36 127.8(3) . .
O43 K1 O38 79.1(3) . 2_545
O43 K1 O42 73.2(3) . .
O53 K1 O24 81.5(3) 4_576 2
O53 K1 O25 83.7(2) 4_576 .
O53 K1 O29 85.1(3) 4_576 .
O53 K1 O34 124.8(3) 4_576 .
O53 K1 O36 137.5(3) 4_576 .
O53 K1 O38 52.1(2) 4_576 2_545
O53 K1 O42 162.4(3) 4_576 .
O53 K1 O43 90.4(3) 4_576 .
O11 K2 O6 55.8(2) . .
O12 K2 O6 52.9(2) . .
O12 K2 O11 65.4(2) . .
O15 K2 O6 92.5(2) . .
O15 K2 O11 55.5(2) . .
O15 K2 O12 53.5(2) . .
O20 K2 O6 74.3(2) 4_576 .
O20 K2 O11 97.7(2) 4_576 .
O20 K2 O12 125.5(2) 4_576 .
O20 K2 O15 152.5(3) 4_576 .
O21 K2 O6 119.4(2) 4_576 .
O21 K2 O11 96.7(2) 4_576 .
O21 K2 O12 162.0(2) 4_576 .
O21 K2 O15 115.9(2) 4_576 .
O21 K2 O20 55.7(2) 4_576 4_576
O22 K2 O6 147.4(3) 4_576 .
O22 K2 O11 91.8(3) 4_576 .
O22 K2 O12 120.6(3) 4_576 .
O22 K2 O15 68.2(2) 4_576 .
O22 K2 O20 110.8(2) 4_576 4_576
O22 K2 O21 55.1(2) 4_576 4_576
O44 K2 O6 92.9(3) . .
O44 K2 O11 146.3(3) . .
O44 K2 O12 86.4(3) . .
O44 K2 O15 121.8(3) . .
O44 K2 O20 83.5(3) . 4_576
O44 K2 O21 111.1(3) . 4_576
O44 K2 O22 119.5(3) . 4_576
O4 K3 O2 134.2(3) 2_645 .
O7 K3 O2 83.0(2) 2_645 .
O7 K3 O4 55.1(2) 2_645 2_645
O8 K3 O2 127.3(3) 2_645 .
O8 K3 O4 53.8(2) 2_645 2_645
O8 K3 O7 64.4(2) 2_645 2_645
O18 K3 O2 144.5(3) 1_545 .
O18 K3 O4 79.5(2) 1_545 2_645
O18 K3 O7 132.5(3) 1_545 2_645
O18 K3 O8 78.6(2) 1_545 2_645
O19 K3 O2 74.7(2) 2_645 .
O19 K3 O4 90.9(2) 2_645 2_645
O19 K3 O7 52.7(2) 2_645 2_645
O19 K3 O8 52.6(2) 2_645 2_645
O19 K3 O18 123.3(3) 2_645 1_545
O45 K3 O2 74.8(3) . .
O45 K3 O4 151.0(3) . 2_645
O45 K3 O7 147.7(3) . 2_645
O45 K3 O8 111.8(3) . 2_645
O45 K3 O18 72.5(3) . 1_545
O45 K3 O19 98.1(3) . 2_645
O50 K3 O2 94.0(3) 4_575 .
O50 K3 O4 79.7(3) 4_575 2_645
O50 K3 O7 102.5(3) 4_575 2_645
O50 K3 O8 131.3(3) 4_575 2_645
O50 K3 O18 79.8(3) 4_575 1_545
O50 K3 O19 153.3(3) 4_575 2_645
O50 K3 O45 102.2(3) 4_575 .
O30 K4 O16 54.7(2) 4_585 4_585
O39 K4 O16 114.2(3) . 4_585
O39 K4 O30 159.5(3) . 4_585
O42 K4 O16 166.5(3) 3_575 4_585
O42 K4 O30 122.0(2) 3_575 4_585
O42 K4 O39 72.9(2) 3_575 .
O43 K4 O16 98.9(3) 3_575 4_585
O43 K4 O30 72.1(3) 3_575 4_585
O43 K4 O39 128.3(3) 3_575 .
O43 K4 O42 68.5(3) 3_575 3_575
O46 K4 O16 110.7(3) . 4_585
O46 K4 O30 75.8(3) . 4_585
O46 K4 O39 95.3(3) . .
O46 K4 O42 79.0(3) . 3_575
O46 K4 O43 109.2(3) . 3_575
O48 K4 O16 65.2(3) 4_585 4_585
O48 K4 O30 106.3(3) 4_585 4_585
O48 K4 O39 79.7(3) 4_585 .
O48 K4 O42 106.6(3) 4_585 3_575
O48 K4 O43 79.9(3) 4_585 3_575
O48 K4 O46 170.8(3) 4_585 .
O51 K4 O16 67.5(3) 1_565 4_585
O51 K4 O30 98.0(3) 1_565 4_585
O51 K4 O39 61.7(3) 1_565 .
O51 K4 O42 125.1(3) 1_565 3_575
O51 K4 O43 166.4(3) 1_565 3_575
O51 K4 O46 76.4(3) 1_565 .
O51 K4 O48 94.4(3) 1_565 4_585
O4 W1 O1 99.3(4) . .
O6 W1 O1 101.1(4) . .
O6 W1 O4 90.2(3) . .
O7 W1 O1 99.8(4) . .
O7 W1 O4 87.6(3) . .
O7 W1 O6 159.1(3) . .
O12 W1 O1 102.6(4) . .
O12 W1 O4 158.0(4) . .
O12 W1 O6 87.6(3) . .
O12 W1 O7 86.7(3) . .
O13 W1 O1 171.5(3) . .
O13 W1 O4 74.1(3) . .
O13 W1 O6 74.0(3) . .
O13 W1 O7 85.4(3) . .
O13 W1 O12 84.3(3) . .
O4 W2 O2 100.1(4) . .
O5 W2 O2 98.4(4) . .
O5 W2 O4 84.6(3) . .
O8 W2 O2 102.1(4) . .
O8 W2 O4 84.2(3) . .
O8 W2 O5 158.1(3) . .
O9 W2 O2 104.5(4) . .
O9 W2 O4 155.3(4) . .
O9 W2 O5 93.5(4) . .
O9 W2 O8 88.9(4) . .
O13 W2 O2 168.6(3) . .
O13 W2 O4 71.6(3) . .
O13 W2 O5 73.4(3) . .
O13 W2 O8 85.2(3) . .
O13 W2 O9 84.2(3) . .
O5 W3 O3 98.0(4) . .
O6 W3 O3 98.3(4) . .
O6 W3 O5 85.3(3) . .
O10 W3 O3 102.7(4) . .
O10 W3 O5 93.4(4) . .
O10 W3 O6 158.9(4) . .
O11 W3 O3 101.2(4) . .
O11 W3 O5 159.9(3) . .
O11 W3 O6 86.2(3) . .
O11 W3 O10 88.0(4) . .
O13 W3 O3 168.8(3) . .
O13 W3 O5 74.5(3) . .
O13 W3 O6 73.0(3) . .
O13 W3 O10 86.3(3) . .
O13 W3 O11 85.6(3) . .
O14 W4 O11 101.6(4) . .
O15 W4 O11 86.5(3) . .
O15 W4 O14 100.3(4) . .
O25 W4 O11 87.0(3) . .
O25 W4 O14 100.3(4) . .
O25 W4 O15 159.3(3) . .
O26 W4 O11 87.1(3) . .
O26 W4 O14 170.4(4) . .
O26 W4 O15 75.9(3) . .
O26 W4 O25 84.1(3) . .
O29 W4 O11 160.6(3) . .
O29 W4 O14 97.8(4) . .
O29 W4 O15 88.7(3) . .
O29 W4 O25 91.0(3) . .
O29 W4 O26 73.5(3) . .
O15 W5 O12 85.9(3) . .
O16 W5 O12 101.3(4) . .
O16 W5 O15 100.6(4) . .
O17 W5 O12 85.1(3) . .
O17 W5 O15 156.9(3) . .
O17 W5 O16 102.0(4) . .
O26 W5 O12 83.8(3) . .
O26 W5 O15 73.1(3) . .
O26 W5 O16 171.7(3) . .
O26 W5 O17 84.8(3) . .
O30 W5 O12 157.3(4) . .
O30 W5 O15 89.4(4) . .
O30 W5 O16 101.4(4) . .
O30 W5 O17 90.8(4) . .
O30 W5 O26 73.5(3) . .
O17 W6 O7 86.0(3) . .
O18 W6 O7 102.1(4) . .
O18 W6 O17 101.7(4) . .
O19 W6 O7 85.0(3) . .
O19 W6 O17 157.4(3) . .
O19 W6 O18 100.5(4) . .
O27 W6 O7 83.0(3) . .
O27 W6 O17 85.1(3) . .
O27 W6 O18 171.7(3) . .
O27 W6 O19 73.2(3) . .
O31 W6 O7 156.9(3) . .
O31 W6 O17 90.9(3) . .
O31 W6 O18 101.0(4) . .
O31 W6 O19 89.3(3) . .
O31 W6 O27 74.0(3) . .
O19 W7 O8 88.1(3) . .
O20 W7 O8 100.0(4) . .
O20 W7 O19 100.5(4) . .
O21 W7 O8 87.1(3) . .
O21 W7 O19 159.1(3) . .
O21 W7 O20 100.4(4) . .
O27 W7 O8 86.5(3) . .
O27 W7 O19 75.8(3) . .
O27 W7 O20 172.5(3) . .
O27 W7 O21 83.5(3) . .
O32 W7 O8 160.4(3) . .
O32 W7 O19 87.9(3) . .
O32 W7 O20 99.6(4) . .
O32 W7 O21 89.8(4) . .
O32 W7 O27 73.9(3) . .
O21 W8 O9 80.2(3) . .
O22 W8 O9 92.0(4) . .
O22 W8 O21 98.2(4) . .
O23 W8 O9 84.2(3) . .
O23 W8 O21 157.3(3) . .
O23 W8 O22 98.7(4) . .
O28 W8 O9 80.7(3) . .
O28 W8 O21 87.1(3) . .
O28 W8 O22 170.1(3) . .
O28 W8 O23 74.2(3) . .
O33 W8 O9 166.4(3) . .
O33 W8 O21 97.7(4) . .
O33 W8 O22 101.7(4) . .
O33 W8 O23 93.6(4) . .
O33 W8 O28 85.8(3) . .
O23 W9 O10 86.0(3) . .
O24 W9 O10 93.7(4) . .
O24 W9 O23 99.0(4) . .
O25 W9 O10 80.9(3) . .
O25 W9 O23 156.4(3) . .
O25 W9 O24 101.4(3) . .
O28 W9 O10 81.5(3) . .
O28 W9 O23 73.5(3) . .
O28 W9 O24 171.3(3) . .
O28 W9 O25 85.2(3) . .
O34 W9 O10 164.5(3) . .
O34 W9 O23 95.5(3) . .
O34 W9 O24 101.3(4) . .
O34 W9 O25 92.1(3) . .
O34 W9 O28 84.1(3) . .
O31 W10 O27 71.8(3) . .
O32 W10 O27 72.4(3) . .
O32 W10 O31 82.5(3) . .
O35 W10 O27 88.9(3) . .
O35 W10 O31 160.5(4) . .
O35 W10 O32 94.7(4) . .
O37 W10 O27 84.3(3) . .
O37 W10 O31 83.3(3) . .
O37 W10 O32 155.6(3) . .
O37 W10 O35 92.1(4) . .
O39 W10 O27 165.8(3) . .
O39 W10 O31 96.5(4) . .
O39 W10 O32 98.5(4) . .
O39 W10 O35 103.0(4) . .
O39 W10 O37 102.8(4) . .
O29 W11 O26 71.7(3) . .
O30 W11 O26 71.6(3) . .
O30 W11 O29 82.3(3) . .
O36 W11 O26 89.5(3) . .
O36 W11 O29 91.4(3) . .
O36 W11 O30 161.1(3) . .
O37 W11 O26 83.5(3) . .
O37 W11 O29 154.7(3) . .
O37 W11 O30 85.0(3) . .
O37 W11 O36 93.7(4) . .
O38 W11 O26 164.7(3) . .
O38 W11 O29 100.2(3) . .
O38 W11 O30 94.8(4) . .
O38 W11 O36 103.8(4) . .
O38 W11 O37 102.6(4) . .

loop_
_geom_bond_atom_site_label_1
_geom_bond_atom_site_label_2
_geom_bond_distance
_geom_bond_site_symmetry_2
C1 C2 1.485(18) .
C2 Tb1 2.890(12) .
C2 O40 1.294(13) 3_575
C2 O42 1.270(14) .
Tb1 O33 2.335(8) .
Tb1 O34 2.348(8) .
Tb1 O35 2.293(8) .
Tb1 O36 2.330(8) .
Tb1 O40 2.431(8) .
Tb1 O40 2.472(9) 3_575
Tb1 O41 2.377(9) .
Tb1 O42 2.495(8) .
Na1 Na1 2.271(14) 3_675
Na1 O20 2.719(10) .
Na1 O47 2.615(16) 2_645
Na1 O49 2.719(12) 2_645
Na2 O1 2.475(10) 3_676
Na2 O16 2.410(10) .
Na2 O47 2.423(14) .
Na2 O48 2.341(11) .
Na2 O49 2.496(12) .
Na2 O50 2.434(11) .
O1 W1 1.723(9) .
O2 K3 2.784(9) .
O2 W2 1.713(8) .
O3 W3 1.718(8) .
O4 K3 2.853(9) 2_655
O4 W1 1.909(8) .
O4 W2 1.995(8) .
O5 W2 1.919(8) .
O5 W3 1.941(8) .
O6 K2 2.924(9) .
O6 W1 1.905(8) .
O6 W3 1.981(8) .
O7 K3 2.895(8) 2_655
O7 W1 1.934(8) .
O7 W6 1.915(8) .
O8 K3 2.965(9) 2_655
O8 W2 1.937(8) .
O8 W7 1.886(8) .
O9 W2 1.779(8) .
O9 W8 2.095(8) .
O10 W3 1.811(8) .
O10 W9 2.063(8) .
O11 K2 2.776(9) .
O11 W3 1.928(8) .
O11 W4 1.910(8) .
O12 K2 3.000(8) .
O12 W1 1.909(8) .
O12 W5 1.932(8) .
O13 Si1 1.643(9) .
O13 W1 2.328(8) .
O13 W2 2.376(8) .
O13 W3 2.314(8) .
O14 W4 1.713(8) .
O15 K2 2.849(9) .
O15 W4 1.918(8) .
O15 W5 1.933(8) .
O16 K4 3.048(9) 4_586
O16 W5 1.713(9) .
O17 W5 1.913(8) .
O17 W6 1.898(8) .
O18 K3 2.784(9) 1_565
O18 W6 1.712(9) .
O19 K3 2.993(9) 2_655
O19 W6 1.960(8) .
O19 W7 1.913(8) .
O20 K2 2.896(9) 4_575
O20 W7 1.723(8) .
O21 K2 3.049(8) 4_575
O21 W7 1.892(8) .
O21 W8 1.929(8) .
O22 K2 2.918(9) 4_575
O22 W8 1.722(8) .
O23 W8 1.951(8) .
O23 W9 1.917(8) .
O24 K1 2.827(9) 2_545
O24 W9 1.725(8) .
O25 K1 2.987(8) .
O25 W4 1.869(8) .
O25 W9 1.957(8) .
O26 Si1 1.641(8) .
O26 W4 2.309(8) .
O26 W5 2.418(8) .
O26 W11 2.352(8) .
O27 Si1 1.640(8) .
O27 W6 2.394(8) .
O27 W7 2.319(7) .
O27 W10 2.355(8) .
O28 Si1 1.606(8) .
O28 W8 2.236(7) .
O28 W9 2.291(8) .
O29 K1 2.912(9) .
O29 W4 1.916(8) .
O29 W11 1.963(8) .
O30 K4 2.926(9) 4_586
O30 W5 1.835(8) .
O30 W11 2.055(8) .
O31 W6 1.855(8) .
O31 W10 2.044(8) .
O32 W7 1.915(8) .
O32 W10 1.953(8) .
O33 W8 1.747(8) .
O34 K1 3.077(8) .
O34 W9 1.793(8) .
O35 W10 1.770(8) .
O36 K1 3.034(8) .
O36 W11 1.771(8) .
O37 W10 1.930(8) .
O37 W11 1.913(8) .
O38 K1 2.903(9) 2
O38 W11 1.745(8) .
O39 K4 2.843(9) .
O39 W10 1.741(8) .
O42 K1 2.796(9) .
O42 K4 3.057(9) 3_575
O43 K1 2.776(10) .
O43 K4 2.839(10) 3_575
O44 K2 2.708(12) .
O45 K3 2.755(10) .
O46 K4 2.700(11) .
O48 K4 2.755(10) 4_586
O50 K3 2.848(11) 4_576
O51 K4 2.778(10) 1_545
O53 K1 3.338(11) 4_575
